data_2212468
loop_
_publ_author_name
'Zavodnik, Valery E.'
'Ivanov, Sergey A.'
'Stash, Adam I.'

_publ_section_title
;
 The \a-phase of SrTeO~3~ at 295K
;
_journal_coeditor_code BR2023
_journal_issue 3
_journal_name_full 'Acta Crystallographica Section E'
_journal_page_first i75
_journal_page_last i76
_journal_paper_doi 10.1107/S160053680700164X
_journal_volume 63
_journal_year 2007
_chemical_formula_iupac 'Sr Te O3'
_chemical_formula_moiety 'O3 Te, Sr'
_chemical_formula_structural 'Sr Te O3'
_chemical_formula_sum 'O3 Sr Te'
_chemical_formula_weight 263.22
_chemical_name_systematic
;
strontium tellurite
;
_space_group_IT_number 5
_symmetry_cell_setting monoclinic
_symmetry_space_group_name_Hall 'C 2y'
_symmetry_space_group_name_H-M 'C 1 2 1'
_atom_sites_solution_primary direct
_atom_sites_solution_secondary difmap
_audit_creation_method SHELXL-97
_cell_angle_alpha 90.00
_cell_angle_beta 122.09(3)
_cell_angle_gamma 90.00
_cell_formula_units_Z 24
_cell_length_a 28.151(6)
_cell_length_b 5.8970(10)
_cell_length_c 15.261(3)
_cell_measurement_reflns_used 24
_cell_measurement_temperature 295(2)
_cell_measurement_theta_max 14.7
_cell_measurement_theta_min 12.5
_cell_volume 2146.4(10)
_computing_cell_refinement CAD-4-PC
_computing_data_collection 'CAD-4-PC (Enraf--Nonius, 1993)'
_computing_data_reduction CAD4/PC
_computing_molecular_graphics 'DIAMOND (Brandenburg, 2005)'
_computing_publication_material 'CIFTAB97 (Sheldrick, 1997)'
_computing_structure_refinement 'SHELXL97 (Sheldrick, 1997)'
_computing_structure_solution 'SHELXS97 (Sheldrick, 1997)'
_diffrn_ambient_temperature 293(2)
_diffrn_measured_fraction_theta_full 0.993
_diffrn_measured_fraction_theta_max 0.993
_diffrn_measurement_device_type 'Enraf--Nonius CAD-4'
_diffrn_measurement_method \w/2\q
_diffrn_radiation_monochromator \b-filter
_diffrn_radiation_source 'fine-focus sealed tube'
_diffrn_radiation_type AgK\a
_diffrn_radiation_wavelength 0.56086
_diffrn_reflns_av_R_equivalents 0.0260
_diffrn_reflns_av_sigmaI/netI 0.1054
_diffrn_reflns_limit_h_max 38
_diffrn_reflns_limit_h_min -34
_diffrn_reflns_limit_k_max 0
_diffrn_reflns_limit_k_min -8
_diffrn_reflns_limit_l_max 21
_diffrn_reflns_limit_l_min -17
_diffrn_reflns_number 3410
_diffrn_reflns_theta_full 22.97
_diffrn_reflns_theta_max 22.97
_diffrn_reflns_theta_min 2.29
_diffrn_standards_decay_% 0
_diffrn_standards_interval_time 60
_diffrn_standards_number 3
_exptl_absorpt_coefficient_mu 12.2830
_exptl_absorpt_correction_T_max 0.3807
_exptl_absorpt_correction_T_min 0.1380
_exptl_absorpt_correction_type analytical
_exptl_absorpt_process_details '(Alcock, 1970)'
_exptl_crystal_colour colourless
_exptl_crystal_density_diffrn 4.887
_exptl_crystal_density_method 'not measured'
_exptl_crystal_description prism
_exptl_crystal_F_000 2736
_exptl_crystal_size_max 0.24
_exptl_crystal_size_mid 0.22
_exptl_crystal_size_min 0.09
_refine_diff_density_max 3.804
_refine_diff_density_min -2.163
_refine_ls_extinction_coef 0.00035(3)
_refine_ls_extinction_expression Fc^*^=kFc[1+0.001xFc^2^\l^3^/sin(2\q)]^-1/4^
_refine_ls_extinction_method SHELXL97
_refine_ls_goodness_of_fit_ref 0.937
_refine_ls_matrix_type full
_refine_ls_number_parameters 183
_refine_ls_number_reflns 3277
_refine_ls_number_restraints 1
_refine_ls_restrained_S_all 0.937
_refine_ls_R_factor_all 0.0719
_refine_ls_R_factor_gt 0.0280
_refine_ls_shift/su_max 0.001
_refine_ls_shift/su_mean 0.000
_refine_ls_structure_factor_coef Fsqd
_refine_ls_weighting_details 'calc w=1/[\s^2^(Fo^2^)+(0.0405P)^2^]'
_refine_ls_weighting_scheme calc
_refine_ls_wR_factor_gt 0.0642
_refine_ls_wR_factor_ref 0.0680
_reflns_number_gt 2061
_reflns_number_total 3277
_reflns_threshold_expression I>2\s(I)
_cod_data_source_file br2023.cif
_cod_data_source_block I
_cod_original_cell_volume 2146.3(8)
_cod_original_sg_symbol_H-M 'C 2'
_cod_database_code 2212468
_cod_database_fobs_code 2212468

loop_
_symmetry_equiv_pos_as_xyz
'x, y, z'
'-x, y, -z'
'x+1/2, y+1/2, z'
'-x+1/2, y+1/2, -z'

loop_
_atom_site_type_symbol
_atom_site_label
_atom_site_fract_x
_atom_site_fract_y
_atom_site_fract_z
_atom_site_U_iso_or_equiv
_atom_site_adp_type
_atom_site_calc_flag
_atom_site_refinement_flags
_atom_site_occupancy
Te Te1 -0.02091(3) 0.42844(19) 0.14820(5) 0.01340(15) Uani d . 1
Te Te2 0.49342(3) 0.43320(19) 0.65256(5) 0.01180(14) Uani d . 1
Te Te3 0.11352(3) -0.0584(2) 0.27859(5) 0.01102(13) Uani d . 1
Te Te4 0.35336(3) -0.04424(19) 0.22079(6) 0.01521(16) Uani d . 1
Te Te5 0.14924(3) 0.91980(17) 0.00072(5) 0.01320(16) Uani d . 1
Te Te6 0.26279(3) 0.45262(19) 0.41884(5) 0.00959(15) Uani d . 1
Sr Sr1 0.12277(3) 0.4462(3) 0.41850(6) 0.01153(17) Uani d . 1
Sr Sr2 0.24678(4) 0.4650(3) 0.11049(7) 0.0121(2) Uani d . 1
Sr Sr3 0.24301(4) -0.0385(3) 0.27858(7) 0.0167(2) Uani d . 1
Sr Sr4 0.37734(4) 0.4199(3) 0.39371(7) 0.0129(2) Uani d . 1
Sr Sr5 0.12633(3) 0.4392(3) 0.15586(6) 0.01158(18) Uani d . 1
Sr Sr6 0.0000 -0.0939(3) 0.0000 0.0165(4) Uani d S 1
Sr Sr7 0.5000 0.8966(3) 0.5000 0.0137(3) Uani d S 1
O O11 0.0555(4) 0.5065(15) 0.2158(6) 0.0176(19) Uiso d . 1
O O12 -0.0194(5) 0.133(2) 0.1132(8) 0.036(3) Uiso d . 1
O O13 -0.0503(4) 0.5710(18) 0.0221(7) 0.025(2) Uiso d . 1
O O21 0.4404(4) 0.6562(16) 0.5747(7) 0.0174(19) Uiso d . 1
O O22 0.5447(4) 0.5336(18) 0.6211(7) 0.023(2) Uiso d . 1
O O23 0.4538(4) 0.1913(17) 0.5624(7) 0.0178(19) Uiso d . 1
O O31 0.1620(4) 0.1874(18) 0.3371(7) 0.020(2) Uiso d . 1
O O32 0.0968(3) -0.0118(14) 0.1460(5) 0.0128(16) Uiso d . 1
O O33 0.1682(4) -0.2823(17) 0.3169(8) 0.022(2) Uiso d . 1
O O41 0.3235(5) -0.3008(17) 0.2467(8) 0.021(2) Uiso d . 1
O O42 0.4122(5) 0.030(2) 0.3459(8) 0.036(3) Uiso d . 1
O O43 0.3062(4) 0.1619(17) 0.2293(7) 0.0164(19) Uiso d . 1
O O51 0.1789(3) 0.7291(14) 0.1156(6) 0.0116(16) Uiso d . 1
O O52 0.2086(5) 0.8573(19) -0.0165(8) 0.031(2) Uiso d . 1
O O53 0.1698(4) 1.1927(18) 0.0694(7) 0.022(2) Uiso d . 1
O O61 0.2331(3) 0.4019(16) 0.2788(5) 0.0148(16) Uiso d . 1
O O62 0.3069(4) 0.6984(16) 0.4295(7) 0.0126(18) Uiso d . 1
O O63 0.3168(4) 0.2248(17) 0.4548(7) 0.017(2) Uiso d . 1

loop_
_atom_site_aniso_label
_atom_site_aniso_U_11
_atom_site_aniso_U_22
_atom_site_aniso_U_33
_atom_site_aniso_U_12
_atom_site_aniso_U_13
_atom_site_aniso_U_23
Te1 0.0091(3) 0.0157(4) 0.0152(3) -0.0001(5) 0.0063(2) -0.0004(4)
Te2 0.0096(3) 0.0118(4) 0.0151(3) 0.0000(5) 0.0072(2) 0.0004(5)
Te3 0.0101(3) 0.0097(3) 0.0156(3) 0.0008(5) 0.0084(2) -0.0004(5)
Te4 0.0129(3) 0.0109(4) 0.0260(3) -0.0001(4) 0.0131(3) -0.0017(4)
Te5 0.0110(3) 0.0112(4) 0.0140(3) -0.0002(4) 0.0044(2) -0.0001(4)
Te6 0.0073(3) 0.0099(4) 0.0121(3) 0.0007(5) 0.0055(2) 0.0009(4)
Sr1 0.0091(3) 0.0091(4) 0.0140(4) -0.0024(6) 0.0046(3) -0.0024(6)
Sr2 0.0089(3) 0.0113(6) 0.0165(4) 0.0010(5) 0.0070(3) 0.0011(5)
Sr3 0.0168(4) 0.0163(6) 0.0159(4) -0.0041(6) 0.0079(3) -0.0009(5)
Sr4 0.0086(4) 0.0138(6) 0.0157(4) -0.0004(5) 0.0060(3) 0.0023(5)
Sr5 0.0073(3) 0.0135(5) 0.0138(4) 0.0007(7) 0.0055(3) 0.0008(6)
Sr6 0.0077(5) 0.0159(10) 0.0204(6) 0.000 0.0038(5) 0.000
Sr7 0.0083(5) 0.0097(9) 0.0221(6) 0.000 0.0074(5) 0.000

loop_
_atom_type_symbol
_atom_type_description
_atom_type_scat_dispersion_real
_atom_type_scat_dispersion_imag
_atom_type_scat_source
O O 0.0056 0.0036 'International Tables Vol C Tables 4.2.6.8 and 6.1.1.4'
Sr Sr -0.1172 2.2025 'International Tables Vol C Tables 4.2.6.8 and 6.1.1.4'
Te Te -0.9710 1.0960 'International Tables Vol C Tables 4.2.6.8 and 6.1.1.4'

loop_
_exptl_crystal_face_index_h
_exptl_crystal_face_index_k
_exptl_crystal_face_index_l
_exptl_crystal_face_perp_dist
-1 0 0 0.0000
1 0 0 0.0900
-1 0 1 0.0000
2 0 -3 0.1700
0 -1 0 0.0000
1 1 1 0.1700
5 1 -5 0.2000

loop_
_geom_angle_atom_site_label_1
_geom_angle_atom_site_label_2
_geom_angle_atom_site_label_3
_geom_angle_site_symmetry_1
_geom_angle_site_symmetry_3
_geom_angle
O12 Te1 O13 . . 101.3(5)
O12 Te1 O11 . . 101.2(5)
O13 Te1 O11 . . 102.1(4)
O22 Te2 O21 . . 94.6(5)
O22 Te2 O23 . . 107.2(4)
O21 Te2 O23 . . 96.0(4)
O32 Te3 O31 . . 96.1(4)
O32 Te3 O33 . . 97.9(4)
O31 Te3 O33 . . 97.3(4)
O42 Te4 O43 . . 93.2(5)
O42 Te4 O41 . . 103.8(5)
O43 Te4 O41 . . 95.6(5)
O53 Te5 O52 . . 102.6(5)
O53 Te5 O51 . . 98.3(5)
O52 Te5 O51 . . 91.5(4)
O62 Te6 O61 . . 95.6(4)
O62 Te6 O63 . . 97.7(4)
O61 Te6 O63 . . 91.1(4)
O62 Te6 Sr4 . . 55.5(3)
O61 Te6 Sr4 . . 74.9(2)
O63 Te6 Sr4 . . 48.2(3)
O63 Sr1 O21 4_556 4_546 130.1(3)
O63 Sr1 O31 4_556 . 119.4(3)
O21 Sr1 O31 4_546 . 96.5(3)
O63 Sr1 O62 4_556 4_546 77.6(3)
O21 Sr1 O62 4_546 4_546 78.3(3)
O31 Sr1 O62 . 4_546 76.9(3)
O63 Sr1 O11 4_556 . 127.2(3)
O21 Sr1 O11 4_546 . 93.3(3)
O31 Sr1 O11 . . 74.9(3)
O62 Sr1 O11 4_546 . 149.4(3)
O63 Sr1 O23 4_556 4_556 79.4(3)
O21 Sr1 O23 4_546 4_556 74.9(4)
O31 Sr1 O23 . 4_556 159.1(3)
O62 Sr1 O23 4_546 4_556 118.6(3)
O11 Sr1 O23 . 4_556 86.5(3)
O63 Sr1 O33 4_556 1_565 74.6(3)
O21 Sr1 O33 4_546 1_565 155.0(3)
O31 Sr1 O33 . 1_565 69.4(3)
O62 Sr1 O33 4_546 1_565 116.3(3)
O11 Sr1 O33 . 1_565 63.6(3)
O23 Sr1 O33 4_556 1_565 110.8(3)
O52 Sr2 O43 4_545 . 83.3(3)
O52 Sr2 O41 4_545 1_565 98.4(4)
O43 Sr2 O41 . 1_565 80.7(3)
O52 Sr2 O53 4_545 1_545 109.5(4)
O43 Sr2 O53 . 1_545 83.0(3)
O41 Sr2 O53 1_565 1_545 145.6(3)
O52 Sr2 O51 4_545 . 145.3(3)
O43 Sr2 O51 . . 131.4(3)
O41 Sr2 O51 1_565 . 88.1(3)
O53 Sr2 O51 1_545 . 80.3(3)
O52 Sr2 O61 4_545 . 149.8(3)
O43 Sr2 O61 . . 66.5(3)
O41 Sr2 O61 1_565 . 77.8(3)
O53 Sr2 O61 1_545 . 67.9(3)
O51 Sr2 O61 . . 64.9(3)
O52 Sr2 O52 4_545 . 86.4(3)
O43 Sr2 O52 . . 163.3(3)
O41 Sr2 O52 1_565 . 87.9(3)
O53 Sr2 O52 1_545 . 113.0(3)
O51 Sr2 O52 . . 59.7(3)
O61 Sr2 O52 . . 123.0(3)
O62 Sr3 O51 1_545 1_545 110.2(3)
O62 Sr3 O43 1_545 . 106.2(3)
O51 Sr3 O43 1_545 . 101.7(3)
O62 Sr3 O61 1_545 . 128.8(3)
O51 Sr3 O61 1_545 . 120.8(2)
O43 Sr3 O61 . . 68.4(3)
O62 Sr3 O63 1_545 . 70.6(2)
O51 Sr3 O63 1_545 . 177.4(3)
O43 Sr3 O63 . . 75.7(3)
O61 Sr3 O63 . . 58.6(3)
O62 Sr3 O33 1_545 . 75.6(3)
O51 Sr3 O33 1_545 . 73.3(3)
O43 Sr3 O33 . . 175.0(3)
O61 Sr3 O33 . . 114.2(3)
O63 Sr3 O33 . . 109.3(3)
O62 Sr3 O41 1_545 . 66.5(3)
O51 Sr3 O41 1_545 . 76.7(3)
O43 Sr3 O41 . . 59.0(3)
O61 Sr3 O41 . . 127.2(3)
O63 Sr3 O41 . . 101.6(3)
O33 Sr3 O41 . . 118.6(3)
O62 Sr3 O53 1_545 1_545 166.9(3)
O51 Sr3 O53 1_545 1_545 59.1(3)
O43 Sr3 O53 . 1_545 71.0(3)
O61 Sr3 O53 . 1_545 62.8(2)
O63 Sr3 O53 . 1_545 119.7(3)
O33 Sr3 O53 . 1_545 106.1(3)
O41 Sr3 O53 . 1_545 102.1(3)
O62 Sr3 O31 1_545 . 105.6(3)
O51 Sr3 O31 1_545 . 105.0(3)
O43 Sr3 O31 . . 127.5(3)
O61 Sr3 O31 . . 59.1(3)
O63 Sr3 O31 . . 77.0(3)
O33 Sr3 O31 . . 55.4(2)
O41 Sr3 O31 . . 171.8(3)
O53 Sr3 O31 1_545 . 85.4(3)
O22 Sr4 O41 2_656 1_565 83.2(4)
O22 Sr4 O63 2_656 . 162.8(3)
O41 Sr4 O63 1_565 . 114.0(3)
O22 Sr4 O23 2_656 . 85.6(3)
O41 Sr4 O23 1_565 . 166.8(3)
O63 Sr4 O23 . . 77.2(3)
O22 Sr4 O43 2_656 . 109.3(3)
O41 Sr4 O43 1_565 . 75.2(3)
O63 Sr4 O43 . . 77.3(3)
O23 Sr4 O43 . . 115.5(3)
O22 Sr4 O21 2_656 . 79.6(3)
O41 Sr4 O21 1_565 . 108.9(3)
O63 Sr4 O21 . . 93.5(3)
O23 Sr4 O21 . . 61.9(3)
O43 Sr4 O21 . . 170.8(3)
O22 Sr4 O42 2_656 . 74.7(4)
O41 Sr4 O42 1_565 . 116.0(3)
O63 Sr4 O42 . . 96.9(3)
O23 Sr4 O42 . . 67.4(3)
O43 Sr4 O42 . . 58.3(3)
O21 Sr4 O42 . . 124.2(3)
O22 Sr4 O62 2_656 . 128.2(3)
O41 Sr4 O62 1_565 . 69.2(3)
O63 Sr4 O62 . . 62.0(3)
O23 Sr4 O62 . . 113.1(3)
O43 Sr4 O62 . . 104.8(3)
O21 Sr4 O62 . . 70.0(3)
O42 Sr4 O62 . . 156.8(3)
O13 Sr5 O51 2 . 78.6(3)
O13 Sr5 O61 2 . 143.6(3)
O51 Sr5 O61 . . 68.2(3)
O13 Sr5 O11 2 . 87.8(3)
O51 Sr5 O11 . . 129.0(3)
O61 Sr5 O11 . . 124.6(2)
O13 Sr5 O33 2 1_565 120.7(3)
O51 Sr5 O33 . 1_565 77.2(3)
O61 Sr5 O33 . 1_565 66.8(3)
O11 Sr5 O33 . 1_565 68.3(3)
O13 Sr5 O53 2 1_545 89.1(3)
O51 Sr5 O53 . 1_545 76.5(3)
O61 Sr5 O53 . 1_545 69.3(3)
O11 Sr5 O53 . 1_545 152.8(3)
O33 Sr5 O53 1_565 1_545 134.6(3)
O13 Sr5 O32 2 . 100.3(3)
O51 Sr5 O32 . . 146.2(3)
O61 Sr5 O32 . . 99.1(3)
O11 Sr5 O32 . . 84.4(3)
O33 Sr5 O32 1_565 . 128.1(3)
O53 Sr5 O32 1_545 . 69.7(3)
O13 Sr5 O31 2 . 151.1(3)
O51 Sr5 O31 . . 130.0(3)
O61 Sr5 O31 . . 64.5(3)
O11 Sr5 O31 . . 71.2(3)
O33 Sr5 O31 1_565 . 70.4(3)
O53 Sr5 O31 1_545 . 100.4(3)
O32 Sr5 O31 . . 59.1(3)
O12 Sr6 O12 . 2 114.2(6)
O12 Sr6 O32 . 2 88.7(3)
O12 Sr6 O32 2 2 79.1(3)
O12 Sr6 O32 . . 79.1(3)
O12 Sr6 O32 2 . 88.7(3)
O32 Sr6 O32 2 . 157.5(4)
O12 Sr6 O13 . 1_545 89.0(4)
O12 Sr6 O13 2 1_545 149.0(3)
O32 Sr6 O13 2 1_545 81.3(3)
O32 Sr6 O13 . 1_545 116.9(3)
O12 Sr6 O13 . 2_545 149.0(3)
O12 Sr6 O13 2 2_545 89.0(4)
O32 Sr6 O13 2 2_545 116.9(3)
O32 Sr6 O13 . 2_545 81.3(3)
O13 Sr6 O13 1_545 2_545 78.7(5)
O42 Sr7 O42 2_666 1_565 142.7(6)
O42 Sr7 O23 2_666 2_666 72.3(3)
O42 Sr7 O23 1_565 2_666 83.2(4)
O42 Sr7 O23 2_666 1_565 83.2(4)
O42 Sr7 O23 1_565 1_565 72.3(3)
O23 Sr7 O23 2_666 1_565 97.4(4)
O42 Sr7 O22 2_666 2_656 141.5(4)
O42 Sr7 O22 1_565 2_656 74.4(4)
O23 Sr7 O22 2_666 2_656 114.9(3)
O23 Sr7 O22 1_565 2_656 129.7(3)
O42 Sr7 O22 2_666 . 74.4(4)
O42 Sr7 O22 1_565 . 141.5(4)
O23 Sr7 O22 2_666 . 129.7(3)
O23 Sr7 O22 1_565 . 114.9(3)
O22 Sr7 O22 2_656 . 73.2(4)
O42 Sr7 O21 2_666 2_656 92.1(3)
O42 Sr7 O21 1_565 2_656 106.4(3)
O23 Sr7 O21 2_666 2_656 71.1(3)
O23 Sr7 O21 1_565 2_656 168.5(3)
O22 Sr7 O21 2_656 2_656 59.1(3)
O22 Sr7 O21 . 2_656 73.6(3)
O42 Sr7 O21 2_666 . 106.4(3)
O42 Sr7 O21 1_565 . 92.1(3)
O23 Sr7 O21 2_666 . 168.5(3)
O23 Sr7 O21 1_565 . 71.1(3)
O22 Sr7 O21 2_656 . 73.6(3)
O22 Sr7 O21 . . 59.1(3)
O21 Sr7 O21 2_656 . 120.5(4)
Te1 O11 Sr5 . . 129.0(4)
Te1 O11 Sr1 . . 120.3(4)
Sr5 O11 Sr1 . . 100.5(3)
Te1 O12 Sr6 . . 140.4(6)
Te1 O13 Sr5 . 2 129.5(5)
Te1 O13 Sr6 . 1_565 121.1(5)
Sr5 O13 Sr6 2 1_565 107.9(4)
Te2 O21 Sr1 . 4_556 142.9(5)
Te2 O21 Sr4 . . 98.9(4)
Sr1 O21 Sr4 4_556 . 107.1(3)
Te2 O21 Sr7 . . 99.4(4)
Sr1 O21 Sr7 4_556 . 104.9(3)
Sr4 O21 Sr7 . . 93.1(3)
Te2 O22 Sr4 . 2_656 144.1(5)
Te2 O22 Sr7 . . 106.9(4)
Sr4 O22 Sr7 2_656 . 106.0(4)
Te2 O23 Sr7 . 1_545 123.3(5)
Te2 O23 Sr4 . . 100.5(4)
Sr7 O23 Sr4 1_545 . 106.5(3)
Te2 O23 Sr1 . 4_546 121.1(5)
Sr7 O23 Sr1 1_545 4_546 105.0(3)
Sr4 O23 Sr1 . 4_546 95.3(3)
Te3 O31 Sr1 . . 107.5(5)
Te3 O31 Sr5 . . 98.7(4)
Sr1 O31 Sr5 . . 98.1(3)
Te3 O31 Sr3 . . 89.5(4)
Sr1 O31 Sr3 . . 162.4(4)
Sr5 O31 Sr3 . . 83.0(3)
Te3 O32 Sr6 . . 118.5(4)
Te3 O32 Sr5 . . 101.0(3)
Sr6 O32 Sr5 . . 113.0(3)
Te3 O33 Sr5 . 1_545 105.1(4)
Te3 O33 Sr3 . . 98.9(4)
Sr5 O33 Sr3 1_545 . 97.8(4)
Te3 O33 Sr1 . 1_545 91.9(4)
Sr5 O33 Sr1 1_545 1_545 92.7(3)
Sr3 O33 Sr1 . 1_545 162.5(4)
Te4 O41 Sr2 . 1_545 124.3(5)
Te4 O41 Sr4 . 1_545 126.0(5)
Sr2 O41 Sr4 1_545 1_545 103.0(4)
Te4 O41 Sr3 . . 94.6(4)
Sr2 O41 Sr3 1_545 . 91.5(3)
Sr4 O41 Sr3 1_545 . 109.9(4)
Te4 O42 Sr7 . 1_545 145.7(7)
Te4 O42 Sr4 . . 103.3(5)
Sr7 O42 Sr4 1_545 . 109.4(4)
Te4 O43 Sr2 . . 131.0(5)
Te4 O43 Sr3 . . 110.7(4)
Sr2 O43 Sr3 . . 104.2(4)
Te4 O43 Sr4 . . 103.3(4)
Sr2 O43 Sr4 . . 98.8(3)
Sr3 O43 Sr4 . . 106.0(3)
Te5 O51 Sr2 . . 108.3(4)
Te5 O51 Sr5 . . 127.3(4)
Sr2 O51 Sr5 . . 98.1(3)
Te5 O51 Sr3 . 1_565 108.8(4)
Sr2 O51 Sr3 . 1_565 102.0(3)
Sr5 O51 Sr3 . 1_565 109.0(3)
Te5 O52 Sr2 . 4 144.4(6)
Te5 O52 Sr2 . . 96.2(4)
Sr2 O52 Sr2 4 . 119.2(4)
Te5 O53 Sr2 . 1_565 132.5(5)
Te5 O53 Sr5 . 1_565 132.3(5)
Sr2 O53 Sr5 1_565 1_565 95.2(3)
Te5 O53 Sr3 . 1_565 92.2(4)
Sr2 O53 Sr3 1_565 1_565 90.6(3)
Sr5 O53 Sr3 1_565 1_565 87.6(3)
Te6 O61 Sr5 . . 117.5(4)
Te6 O61 Sr3 . . 100.3(3)
Sr5 O61 Sr3 . . 99.7(3)
Te6 O61 Sr2 . . 146.2(4)
Sr5 O61 Sr2 . . 89.8(2)
Sr3 O61 Sr2 . . 93.7(3)
Te6 O62 Sr3 . 1_565 106.1(4)
Te6 O62 Sr1 . 4_556 133.1(4)
Sr3 O62 Sr1 1_565 4_556 107.8(4)
Te6 O62 Sr4 . . 92.0(4)
Sr3 O62 Sr4 1_565 . 113.9(3)
Sr1 O62 Sr4 4_556 . 102.7(3)
Te6 O63 Sr1 . 4_546 146.8(5)
Te6 O63 Sr4 . . 99.3(4)
Sr1 O63 Sr4 4_546 . 105.7(4)
Te6 O63 Sr3 . . 92.5(4)
Sr1 O63 Sr3 4_546 . 103.7(3)
Sr4 O63 Sr3 . . 101.1(3)

loop_
_geom_bond_atom_site_label_1
_geom_bond_atom_site_label_2
_geom_bond_site_symmetry_2
_geom_bond_distance
Te1 O12 . 1.829(13)
Te1 O13 . 1.845(10)
Te1 O11 . 1.883(9)
Te2 O22 . 1.844(10)
Te2 O21 . 1.867(9)
Te2 O23 . 1.882(10)
Te3 O32 . 1.838(7)
Te3 O31 . 1.862(10)
Te3 O33 . 1.871(11)
Te4 O42 . 1.796(11)
Te4 O43 . 1.854(10)
Te4 O41 . 1.872(11)
Te5 O53 . 1.838(10)
Te5 O52 . 1.862(12)
Te5 O51 . 1.866(8)
Te6 O62 . 1.858(10)
Te6 O61 . 1.860(7)
Te6 O63 . 1.879(10)
Sr1 O63 4_556 2.417(10)
Sr1 O21 4_546 2.509(10)
Sr1 O31 . 2.560(11)
Sr1 O62 4_546 2.561(9)
Sr1 O11 . 2.657(8)
Sr1 O23 4_556 2.736(10)
Sr1 O33 1_565 2.952(11)
Sr2 O52 4_545 2.439(11)
Sr2 O43 . 2.461(9)
Sr2 O41 1_565 2.474(10)
Sr2 O53 1_545 2.494(10)
Sr2 O51 . 2.499(9)
Sr2 O61 . 2.816(7)
Sr2 O52 . 2.837(11)
Sr3 O62 1_545 2.558(9)
Sr3 O51 1_545 2.560(8)
Sr3 O43 . 2.560(10)
Sr3 O61 . 2.612(10)
Sr3 O63 . 2.832(10)
Sr3 O33 . 2.855(11)
Sr3 O41 . 2.990(11)
Sr3 O53 1_545 3.051(10)
Sr3 O31 . 3.151(11)
Sr4 O22 2_656 2.417(10)
Sr4 O41 1_565 2.536(10)
Sr4 O63 . 2.605(10)
Sr4 O23 . 2.681(10)
Sr4 O43 . 2.698(10)
Sr4 O21 . 2.740(9)
Sr4 O42 . 2.745(13)
Sr4 O62 . 2.843(10)
Sr5 O13 2 2.526(10)
Sr5 O51 . 2.540(9)
Sr5 O61 . 2.571(7)
Sr5 O11 . 2.628(9)
Sr5 O33 1_565 2.655(10)
Sr5 O53 1_545 2.659(10)
Sr5 O32 . 2.767(8)
Sr5 O31 . 2.813(10)
Sr6 O12 . 2.464(12)
Sr6 O12 2 2.464(12)
Sr6 O32 2 2.484(8)
Sr6 O32 . 2.484(8)
Sr6 O13 1_545 2.557(11)
Sr6 O13 2_545 2.557(11)
Sr7 O42 2_666 2.467(12)
Sr7 O42 1_565 2.467(11)
Sr7 O23 2_666 2.634(11)
Sr7 O23 1_565 2.634(11)
Sr7 O22 2_656 2.667(10)
Sr7 O22 . 2.667(10)
Sr7 O21 2_656 2.855(11)
Sr7 O21 . 2.855(11)
